data_7018434
loop_
_publ_author_name
'Andrews, Michael B.'
'Cahill, Christopher L.'

_publ_section_title
;
 Utilizing hydrogen bonds and halogen-halogen interactions in the design
 of uranyl hybrid materials.
;
_journal_issue 14
_journal_name_full 'Dalton transactions (Cambridge, England : 2003)'
_journal_page_first 3911
_journal_page_last 3914
_journal_paper_doi 10.1039/c2dt11985d
_journal_volume 41
_journal_year 2012
_chemical_formula_sum 'C10 H10 Cl6 N2 O2 U'
_chemical_formula_weight 640.93
_space_group_IT_number 2
_symmetry_cell_setting triclinic
_symmetry_Int_Tables_number 2
_symmetry_space_group_name_Hall '-P 1'
_symmetry_space_group_name_H-M 'P -1'
_atom_sites_solution_hydrogens geom
_atom_sites_solution_primary direct
_atom_sites_solution_secondary difmap
_audit_creation_method SHELXL-97
_cell_angle_alpha 89.3500(10)
_cell_angle_beta 74.7100(10)
_cell_angle_gamma 73.960(2)
_cell_formula_units_Z 1
_cell_length_a 7.0718(4)
_cell_length_b 7.8003(5)
_cell_length_c 9.0483(6)
_cell_measurement_reflns_used 9116
_cell_measurement_temperature 293(2)
_cell_measurement_theta_max 30.80
_cell_measurement_theta_min 2.34
_cell_volume 461.69(5)
_computing_cell_refinement 'SAINTPLUS (Bruker AXS, 2005)'
_computing_data_collection 'APEX II (Bruker AXS, 2005)'
_computing_data_reduction 'SAINTPLUS (Bruker AXS, 2005)'
_computing_molecular_graphics 'Crystal Maker (Palmer 2009)'
_computing_publication_material 'WINGX (Farrugia, 1998)'
_computing_structure_refinement 'SHELXL-97 (Sheldrick, 2008)'
_computing_structure_solution 'SIR92 (Gualardi, 1993)'
_diffrn_ambient_temperature 293(2)
_diffrn_measured_fraction_theta_full 0.991
_diffrn_measured_fraction_theta_max 0.801
_diffrn_measurement_device_type 'Bruker APEX II CCD'
_diffrn_measurement_method 'phi and omega scans'
_diffrn_radiation_monochromator graphite
_diffrn_radiation_type MoK\a
_diffrn_radiation_wavelength 0.71073
_diffrn_reflns_av_R_equivalents 0.0329
_diffrn_reflns_av_sigmaI/netI 0.0247
_diffrn_reflns_limit_h_max 9
_diffrn_reflns_limit_h_min -9
_diffrn_reflns_limit_k_max 11
_diffrn_reflns_limit_k_min -10
_diffrn_reflns_limit_l_max 12
_diffrn_reflns_limit_l_min -12
_diffrn_reflns_number 9184
_diffrn_reflns_theta_full 25.00
_diffrn_reflns_theta_max 31.95
_diffrn_reflns_theta_min 2.34
_diffrn_source 'fine-focus sealed tube'
_exptl_absorpt_coefficient_mu 9.659
_exptl_absorpt_correction_T_max 0.7463
_exptl_absorpt_correction_T_min 0.4309
_exptl_absorpt_correction_type empirical
_exptl_absorpt_process_details 'SADABS, Sheldrick (2008)'
_exptl_crystal_colour Yellow
_exptl_crystal_density_diffrn 2.305
_exptl_crystal_density_method 'not measured'
_exptl_crystal_description Rod
_exptl_crystal_F_000 294
_exptl_crystal_recrystallization_method 'water evaporation'
_exptl_crystal_size_max 0.290
_exptl_crystal_size_mid 0.103
_exptl_crystal_size_min 0.073
_refine_diff_density_max 1.040
_refine_diff_density_min -1.426
_refine_diff_density_rms 0.114
_refine_ls_extinction_coef 0.196(4)
_refine_ls_extinction_expression Fc^*^=kFc[1+0.001xFc^2^\l^3^/sin(2\q)]^-1/4^
_refine_ls_extinction_method SHELXL
_refine_ls_goodness_of_fit_ref 1.124
_refine_ls_hydrogen_treatment constr
_refine_ls_matrix_type full
_refine_ls_number_parameters 98
_refine_ls_number_reflns 2565
_refine_ls_number_restraints 0
_refine_ls_restrained_S_all 1.124
_refine_ls_R_factor_all 0.0173
_refine_ls_R_factor_gt 0.0173
_refine_ls_shift/su_max 0.001
_refine_ls_shift/su_mean 0.000
_refine_ls_structure_factor_coef Fsqd
_refine_ls_weighting_details 'calc w=1/[\s^2^(Fo^2^)+(0.0217P)^2^+0.1171P] where P=(Fo^2^+2Fc^2^)/3'
_refine_ls_weighting_scheme calc
_refine_ls_wR_factor_gt 0.0427
_refine_ls_wR_factor_ref 0.0426
_reflns_number_gt 2565
_reflns_number_total 2565
_reflns_threshold_expression >2\s(I)
_cod_data_source_file c2dt11985d.txt
_cod_data_source_block Compound1
_cod_depositor_comments
;
The following automatic conversions were performed:

'_refine_ls_hydrogen_treatment' value 'constr.' was replaced with the
value 'constr' as specified in the replacement file
'src/cod-tools/trunk/data/replacement-values/replacement_values.lst'.

Automatic conversion script
Id: cif_fix_values 5376 2017-05-30 11:51:03Z andrius 
;
_cod_database_code 7018434

loop_
_symmetry_equiv_pos_as_xyz
'x, y, z'
'-x, -y, -z'

loop_
_atom_site_label
_atom_site_type_symbol
_atom_site_fract_x
_atom_site_fract_y
_atom_site_fract_z
_atom_site_U_iso_or_equiv
_atom_site_adp_type
_atom_site_occupancy
_atom_site_symmetry_multiplicity
_atom_site_calc_flag
_atom_site_refinement_flags
U1 U 0.5000 0.0000 1.0000 0.02850(7) Uani 1 2 d S
Cl1 Cl 0.72771(13) 0.00981(10) 0.71735(8) 0.04674(16) Uani 1 1 d .
Cl2 Cl 0.27416(14) -0.16678(11) 0.89137(9) 0.04921(17) Uani 1 1 d .
O1 O 0.3299(4) 0.2083(3) 0.9821(3) 0.0434(4) Uani 1 1 d .
Cl3 Cl 0.25634(12) 0.63956(11) 0.49076(10) 0.04883(17) Uani 1 1 d .
N1 N 0.0309(4) 0.2459(4) 0.7851(3) 0.0431(5) Uani 1 1 d .
H1 H -0.0140 0.1694 0.8427 0.052 Uiso 1 1 calc R
C3 C 0.1742(4) 0.4850(4) 0.6067(3) 0.0344(5) Uani 1 1 d .
C2 C 0.2527(4) 0.3044(4) 0.5609(4) 0.0408(5) Uani 1 1 d .
H4 H 0.3542 0.2649 0.4695 0.049 Uiso 1 1 calc R
C4 C 0.0228(5) 0.5445(4) 0.7429(4) 0.0421(6) Uani 1 1 d .
H3 H -0.0292 0.6656 0.7736 0.050 Uiso 1 1 calc R
C1 C 0.1764(5) 0.1857(4) 0.6543(4) 0.0448(6) Uani 1 1 d .
H5 H 0.2257 0.0637 0.6267 0.054 Uiso 1 1 calc R
C5 C -0.0481(5) 0.4189(5) 0.8310(4) 0.0457(6) Uani 1 1 d .
H2 H -0.1508 0.4544 0.9223 0.055 Uiso 1 1 calc R

loop_
_atom_site_aniso_label
_atom_site_aniso_U_11
_atom_site_aniso_U_22
_atom_site_aniso_U_33
_atom_site_aniso_U_23
_atom_site_aniso_U_13
_atom_site_aniso_U_12
U1 0.03315(9) 0.02589(8) 0.02791(8) 0.00455(4) -0.00916(5) -0.00997(5)
Cl1 0.0629(4) 0.0466(4) 0.0308(3) 0.0043(2) -0.0023(3) -0.0257(3)
Cl2 0.0665(4) 0.0534(4) 0.0459(4) 0.0112(3) -0.0244(3) -0.0376(4)
O1 0.0486(11) 0.0336(9) 0.0461(11) 0.0076(8) -0.0153(9) -0.0066(8)
Cl3 0.0468(3) 0.0509(4) 0.0595(4) 0.0249(3) -0.0194(3) -0.0272(3)
N1 0.0571(14) 0.0414(12) 0.0446(12) 0.0171(10) -0.0230(11) -0.0278(12)
C3 0.0348(11) 0.0352(12) 0.0417(12) 0.0122(10) -0.0177(10) -0.0166(10)
C2 0.0395(12) 0.0403(14) 0.0452(14) 0.0040(11) -0.0131(11) -0.0139(11)
C4 0.0454(14) 0.0357(13) 0.0466(14) 0.0050(11) -0.0113(12) -0.0152(11)
C1 0.0551(16) 0.0315(12) 0.0548(17) 0.0062(11) -0.0240(14) -0.0148(12)
C5 0.0524(16) 0.0482(16) 0.0398(14) 0.0063(12) -0.0097(12) -0.0225(14)

loop_
_atom_type_symbol
_atom_type_description
_atom_type_scat_dispersion_real
_atom_type_scat_dispersion_imag
_atom_type_scat_source
C C 0.0033 0.0016 'International Tables Vol C Tables 4.2.6.8 and 6.1.1.4'
Cl Cl 0.1484 0.1585 'International Tables Vol C Tables 4.2.6.8 and 6.1.1.4'
N N 0.0061 0.0033 'International Tables Vol C Tables 4.2.6.8 and 6.1.1.4'
O O 0.0106 0.0060 'International Tables Vol C Tables 4.2.6.8 and 6.1.1.4'
U U -9.6767 9.6646 'International Tables Vol C Tables 4.2.6.8 and 6.1.1.4'
H H 0.0000 0.0000 'International Tables Vol C Tables 4.2.6.8 and 6.1.1.4'

loop_
_geom_angle_atom_site_label_1
_geom_angle_atom_site_label_2
_geom_angle_atom_site_label_3
_geom_angle
_geom_angle_site_symmetry_1
_geom_angle_site_symmetry_3
O1 U1 O1 180.0 . 2_657
O1 U1 Cl1 90.06(8) . .
O1 U1 Cl1 89.94(8) 2_657 .
O1 U1 Cl1 89.94(8) . 2_657
O1 U1 Cl1 90.06(8) 2_657 2_657
Cl1 U1 Cl1 180.0 . 2_657
O1 U1 Cl2 89.45(8) . .
O1 U1 Cl2 90.55(8) 2_657 .
Cl1 U1 Cl2 90.59(3) . .
Cl1 U1 Cl2 89.41(3) 2_657 .
O1 U1 Cl2 90.55(8) . 2_657
O1 U1 Cl2 89.45(8) 2_657 2_657
Cl1 U1 Cl2 89.41(3) . 2_657
Cl1 U1 Cl2 90.59(3) 2_657 2_657
Cl2 U1 Cl2 180.0 . 2_657
C5 N1 C1 123.3(3) . .
C5 N1 H1 118.4 . .
C1 N1 H1 118.4 . .
C4 C3 C2 121.2(3) . .
C4 C3 Cl3 118.7(2) . .
C2 C3 Cl3 120.1(2) . .
C1 C2 C3 118.1(3) . .
C1 C2 H4 120.9 . .
C3 C2 H4 120.9 . .
C5 C4 C3 117.9(3) . .
C5 C4 H3 121.1 . .
C3 C4 H3 121.1 . .
N1 C1 C2 119.7(3) . .
N1 C1 H5 120.1 . .
C2 C1 H5 120.1 . .
N1 C5 C4 119.8(3) . .
N1 C5 H2 120.1 . .
C4 C5 H2 120.1 . .

loop_
_geom_bond_atom_site_label_1
_geom_bond_atom_site_label_2
_geom_bond_distance
_geom_bond_site_symmetry_2
U1 O1 1.769(2) .
U1 O1 1.769(2) 2_657
U1 Cl1 2.6517(7) .
U1 Cl1 2.6517(7) 2_657
U1 Cl2 2.6859(7) .
U1 Cl2 2.6859(7) 2_657
Cl3 C3 1.711(3) .
N1 C5 1.334(4) .
N1 C1 1.335(5) .
N1 H1 0.8600 .
C3 C4 1.387(4) .
C3 C2 1.387(4) .
C2 C1 1.372(4) .
C2 H4 0.9300 .
C4 C5 1.375(4) .
C4 H3 0.9300 .
C1 H5 0.9300 .
C5 H2 0.9300 .
